data_7225719
loop_
_publ_author_name
'Zhang, Hong'
'Wang, Chen'
'Zheng, Yan'
'Wang, Shubin'
'Liu, Zhaohui'
'Yang, Yanzhao'

_publ_section_title
;
 A 2-Mercaptobenzothiazole-functionalized ionic liquid for selective
 extraction of Pd(II) from hydrochloric acid medium
;
_journal_name_full 'RSC Adv.'
_journal_paper_doi 10.1039/C6RA12002D
_journal_year 2016
_chemical_formula_moiety 'C28 H16 N4 Pd2 S8, 4(H2 O)'
_chemical_formula_sum 'C26 H0 Cl N0 O8 Pd2 S10'
_chemical_formula_weight 1009.11
_chemical_name_systematic '2-Mercaptobenzothiazolate palladium complexes'
_space_group_crystal_system triclinic
_space_group_IT_number 2
_space_group_name_Hall '-P 1'
_space_group_name_H-M_alt 'P -1'
_symmetry_space_group_name_Hall '-P 1'
_symmetry_space_group_name_H-M 'P -1'
_atom_sites_solution_hydrogens mixed
_audit_creation_date 2016-01-10
_audit_creation_method
;
Olex2 1.2
(compiled 2015.09.30 svn.r3233 for OlexSys, GUI svn.r5103)
;
_audit_update_record
;
2016-02-11 deposited with the CCDC.
2016-06-24 downloaded from the CCDC.
;
_cell_angle_alpha 75.960(5)
_cell_angle_beta 83.809(4)
_cell_angle_gamma 71.052(4)
_cell_formula_units_Z 1
_cell_length_a 7.786(3)
_cell_length_b 10.872(5)
_cell_length_c 11.188(5)
_cell_measurement_reflns_used 1896
_cell_measurement_temperature 298(2)
_cell_measurement_theta_max 27.480
_cell_measurement_theta_min 2.767
_cell_volume 868.5(7)
_computing_molecular_graphics 'Olex2 (Dolomanov et al., 2009)'
_computing_publication_material 'Olex2 (Dolomanov et al., 2009)'
_computing_structure_refinement 'ShelXL (Sheldrick, 2015)'
_computing_structure_solution
;
Superflip (Palatinus & Chapuis, 2007;Palatinus & van der Lee, 2008;
Palatinus et al., 2012)
;
_diffrn_ambient_temperature 298.15
_diffrn_measured_fraction_theta_full 0.941
_diffrn_measured_fraction_theta_max 0.893
_diffrn_radiation_type MoK\a
_diffrn_radiation_wavelength 0.710
_diffrn_reflns_av_R_equivalents 0.0650
_diffrn_reflns_av_unetI/netI 0.1059
_diffrn_reflns_Laue_measured_fraction_full 0.941
_diffrn_reflns_Laue_measured_fraction_max 0.893
_diffrn_reflns_limit_h_max 9
_diffrn_reflns_limit_h_min -10
_diffrn_reflns_limit_k_max 14
_diffrn_reflns_limit_k_min -14
_diffrn_reflns_limit_l_max 14
_diffrn_reflns_limit_l_min -14
_diffrn_reflns_number 8233
_diffrn_reflns_point_group_measured_fraction_full 0.941
_diffrn_reflns_point_group_measured_fraction_max 0.893
_diffrn_reflns_theta_full 25.214
_diffrn_reflns_theta_max 27.413
_diffrn_reflns_theta_min 2.764
_exptl_absorpt_coefficient_mu 1.759
_exptl_crystal_colour orange
_exptl_crystal_density_diffrn 1.929
_exptl_crystal_F_000 489
_exptl_crystal_recrystallization_method 'Vapour Deposition'
_exptl_crystal_size_max 0.15
_exptl_crystal_size_mid 0.08
_exptl_crystal_size_min 0.08
_refine_diff_density_max 1.077
_refine_diff_density_min -0.536
_refine_diff_density_rms 0.126
_refine_ls_extinction_method none
_refine_ls_goodness_of_fit_ref 1.048
_refine_ls_hydrogen_treatment constr
_refine_ls_matrix_type full
_refine_ls_number_parameters 208
_refine_ls_number_reflns 3546
_refine_ls_number_restraints 0
_refine_ls_restrained_S_all 1.048
_refine_ls_R_factor_all 0.1398
_refine_ls_R_factor_gt 0.0792
_refine_ls_shift/su_max 0.006
_refine_ls_shift/su_mean 0.000
_refine_ls_structure_factor_coef Fsqd
_refine_ls_weighting_details 'w=1/[\s^2^(Fo^2^)+(0.0793P)^2^+0.2530P] where P=(Fo^2^+2Fc^2^)/3'
_refine_ls_weighting_scheme calc
_refine_ls_wR_factor_gt 0.1527
_refine_ls_wR_factor_ref 0.1750
_reflns_Friedel_coverage 0.000
_reflns_number_gt 1983
_reflns_number_total 3546
_reflns_threshold_expression 'I > 2\s(I)'
_cod_data_source_file c6ra12002d1.cif
_cod_data_source_block p
_cod_original_cell_volume 868.6(6)
_cod_database_code 7225719
_shelx_space_group_comment
;
The symmetry employed for this shelxl refinement is uniquely defined
by the following loop, which should always be used as a source of
symmetry information in preference to the above space-group names.
They are only intended as comments.
;
_shelx_estimated_absorpt_t_max 0.872
_shelx_estimated_absorpt_t_min 0.778
_olex2_refinement_description
;
1. Fixed Uiso
 At 1.2 times of:
  All C(H) groups
 At 1.5 times of:
  All O(H,H) groups
2. Uiso/Uaniso restraints and constraints
O1W \\sim O2W: within 1.7A with sigma of 0.004 and sigma for terminal atoms of
0.008
3.a Riding coordinates:
 O1W(H1WA,H1WB), O2W(H2WA,H2WB)
3.b Aromatic/amide H refined with riding coordinates:
 C1(H1), C2(H2), C3(H3), C4(H4), C10(H10), C11(H11), C12(H12), C13(H13)
;
_shelx_shelxl_version_number 2014/7
_olex2_submission_special_instructions 'No special instructions were received'

loop_
_space_group_symop_operation_xyz
'x, y, z'
'-x, -y, -z'

loop_
_atom_site_label
_atom_site_type_symbol
_atom_site_fract_x
_atom_site_fract_y
_atom_site_fract_z
_atom_site_U_iso_or_equiv
_atom_site_adp_type
_atom_site_occupancy
_atom_site_site_symmetry_order
_atom_site_calc_flag
_atom_site_refinement_flags_posn
_atom_site_refinement_flags_adp
Pd1 Pd 0.35708(8) 0.48921(7) 0.44469(6) 0.0513(3) Uani 1 1 d . .
S1 S 0.7998(3) 0.0901(3) 0.4199(2) 0.0679(7) Uani 1 1 d . .
S2 S 0.8266(3) 0.3044(3) 0.5303(2) 0.0699(7) Uani 1 1 d . .
S3 S 0.7579(3) 0.6050(3) 0.3711(2) 0.0718(8) Uani 1 1 d . .
S4 S 0.6542(3) 0.6890(2) 0.1109(2) 0.0628(7) Uani 1 1 d . .
N1 N 0.5220(9) 0.3004(7) 0.4265(6) 0.0523(18) Uani 1 1 d . .
N2 N 0.4614(9) 0.5770(7) 0.2781(6) 0.0489(17) Uani 1 1 d . .
C1 C 0.5611(15) 0.0009(11) 0.3163(9) 0.073(3) Uani 1 1 d . .
H1 H 0.6512 -0.0778 0.3085 0.087 Uiso 1 1 calc R .
C2 C 0.3891(19) 0.0279(13) 0.2806(10) 0.089(4) Uani 1 1 d . .
H2 H 0.3617 -0.0350 0.2492 0.107 Uiso 1 1 calc R .
C3 C 0.2500(16) 0.1471(12) 0.2892(10) 0.078(3) Uani 1 1 d . .
H3 H 0.1349 0.1638 0.2608 0.094 Uiso 1 1 calc R .
C4 C 0.2871(12) 0.2376(10) 0.3399(8) 0.061(2) Uani 1 1 d . .
H4 H 0.1949 0.3145 0.3500 0.073 Uiso 1 1 calc R .
C5 C 0.4612(12) 0.2160(9) 0.3765(7) 0.052(2) Uani 1 1 d . .
C6 C 0.5968(13) 0.0964(10) 0.3650(8) 0.056(2) Uani 1 1 d . .
C7 C 0.6948(12) 0.2470(9) 0.4572(7) 0.054(2) Uani 1 1 d . .
C8 C 0.6083(12) 0.6151(9) 0.2646(7) 0.053(2) Uani 1 1 d . .
C9 C 0.4647(12) 0.6635(8) 0.0637(8) 0.055(2) Uani 1 1 d . .
C10 C 0.4048(14) 0.6911(9) -0.0555(8) 0.064(3) Uani 1 1 d . .
H10 H 0.4674 0.7276 -0.1229 0.077 Uiso 1 1 calc R .
C11 C 0.2492(15) 0.6626(9) -0.0702(9) 0.068(3) Uani 1 1 d . .
H11 H 0.2070 0.6794 -0.1491 0.082 Uiso 1 1 calc R .
C12 C 0.1532(13) 0.6088(9) 0.0310(9) 0.064(3) Uani 1 1 d . .
H12 H 0.0465 0.5932 0.0188 0.077 Uiso 1 1 calc R .
C13 C 0.2162(12) 0.5787(9) 0.1493(8) 0.054(2) Uani 1 1 d . .
H13 H 0.1538 0.5421 0.2167 0.065 Uiso 1 1 calc R .
C14 C 0.3753(11) 0.6045(7) 0.1645(8) 0.048(2) Uani 1 1 d . .
O1W O 0.0207(11) 0.9140(9) 0.1739(10) 0.133(3) Uani 1 1 d . U
H1WA H 0.0889 0.9291 0.1110 0.200 Uiso 1 1 d R .
H1WB H -0.0685 0.9839 0.1758 0.200 Uiso 1 1 d R .
O2W O -0.1831(10) 0.9699(6) 0.0030(8) 0.107(3) Uani 1 1 d . U
H2WA H -0.0740 0.9668 0.0095 0.160 Uiso 1 1 d R .
H2WB H -0.2534 1.0480 0.0041 0.160 Uiso 1 1 d R .

loop_
_atom_site_aniso_label
_atom_site_aniso_U_11
_atom_site_aniso_U_22
_atom_site_aniso_U_33
_atom_site_aniso_U_23
_atom_site_aniso_U_13
_atom_site_aniso_U_12
Pd1 0.0354(4) 0.0810(6) 0.0406(4) -0.0138(3) 0.0073(3) -0.0245(4)
S1 0.0608(16) 0.0766(17) 0.0592(15) -0.0092(13) -0.0039(12) -0.0153(14)
S2 0.0405(13) 0.101(2) 0.0719(16) -0.0358(15) -0.0016(12) -0.0147(14)
S3 0.0542(15) 0.126(2) 0.0472(14) -0.0152(14) 0.0132(11) -0.0522(15)
S4 0.0636(16) 0.0761(17) 0.0477(14) -0.0054(12) 0.0142(12) -0.0311(14)
N1 0.044(4) 0.071(5) 0.042(4) -0.005(4) 0.005(3) -0.025(4)
N2 0.039(4) 0.063(5) 0.042(4) -0.011(3) 0.006(3) -0.016(4)
C1 0.078(8) 0.084(7) 0.066(7) -0.015(6) 0.010(6) -0.043(6)
C2 0.108(10) 0.097(9) 0.087(9) -0.023(7) 0.008(7) -0.066(9)
C3 0.072(7) 0.102(9) 0.082(8) -0.019(7) -0.001(6) -0.055(7)
C4 0.048(6) 0.076(7) 0.058(6) -0.002(5) 0.002(5) -0.028(5)
C5 0.053(6) 0.066(6) 0.039(5) -0.003(4) 0.003(4) -0.028(5)
C6 0.064(6) 0.070(6) 0.038(5) -0.001(4) -0.001(4) -0.033(5)
C7 0.052(6) 0.074(6) 0.032(4) -0.007(4) 0.002(4) -0.020(5)
C8 0.047(5) 0.065(6) 0.043(5) -0.015(4) 0.016(4) -0.018(5)
C9 0.052(6) 0.057(6) 0.048(6) -0.016(4) 0.006(4) -0.005(4)
C10 0.070(7) 0.064(6) 0.046(6) -0.006(5) 0.007(5) -0.010(5)
C11 0.077(8) 0.063(6) 0.050(6) -0.013(5) -0.010(6) -0.001(6)
C12 0.059(6) 0.066(6) 0.063(7) -0.025(5) -0.007(5) -0.004(5)
C13 0.044(5) 0.063(6) 0.052(6) -0.016(4) 0.009(4) -0.012(5)
C14 0.047(5) 0.040(5) 0.047(5) -0.008(4) 0.007(4) -0.003(4)
O1W 0.092(6) 0.143(7) 0.204(9) -0.124(7) 0.051(6) -0.045(6)
O2W 0.099(6) 0.051(4) 0.185(8) -0.040(5) 0.008(6) -0.036(4)

loop_
_atom_type_symbol
_atom_type_description
_atom_type_scat_dispersion_real
_atom_type_scat_dispersion_imag
_atom_type_scat_source
C C 0.0033 0.0016 'International Tables Vol C Tables 4.2.6.8 and 6.1.1.4'
H H 0.0000 0.0000 'International Tables Vol C Tables 4.2.6.8 and 6.1.1.4'
O O 0.0106 0.0060 'International Tables Vol C Tables 4.2.6.8 and 6.1.1.4'
N N 0.0061 0.0033 'International Tables Vol C Tables 4.2.6.8 and 6.1.1.4'
S S 0.1246 0.1234 'International Tables Vol C Tables 4.2.6.8 and 6.1.1.4'
Pd Pd -0.9988 1.0072 'International Tables Vol C Tables 4.2.6.8 and 6.1.1.4'
Cl Cl 0.1484 0.1585 'International Tables Vol C Tables 4.2.6.8 and 6.1.1.4'

loop_
_geom_angle_atom_site_label_1
_geom_angle_atom_site_label_2
_geom_angle_atom_site_label_3
_geom_angle
_geom_angle_site_symmetry_1
_geom_angle_site_symmetry_3
S2 Pd1 Pd1 92.10(7) 2_666 2_666
S3 Pd1 Pd1 92.77(7) 2_666 2_666
S3 Pd1 S2 89.03(11) 2_666 2_666
N1 Pd1 Pd1 87.7(2) . 2_666
N1 Pd1 S2 178.61(19) . 2_666
N1 Pd1 S3 89.61(19) . 2_666
N1 Pd1 N2 91.0(3) . .
N2 Pd1 Pd1 86.84(19) . 2_666
N2 Pd1 S2 90.36(19) . 2_666
N2 Pd1 S3 179.3(2) . 2_666
C6 S1 C7 90.1(4) . .
C7 S2 Pd1 104.8(3) . 2_666
C8 S3 Pd1 104.1(3) . 2_666
C9 S4 C8 90.2(4) . .
C5 N1 Pd1 122.7(6) . .
C7 N1 Pd1 125.0(6) . .
C7 N1 C5 112.2(8) . .
C8 N2 Pd1 125.6(6) . .
C8 N2 C14 112.4(7) . .
C14 N2 Pd1 122.0(5) . .
C2 C1 C6 117.1(10) . .
C1 C2 C3 123.0(11) . .
C4 C3 C2 118.8(10) . .
C3 C4 C5 120.6(10) . .
N1 C5 C6 113.9(8) . .
C4 C5 N1 127.5(9) . .
C4 C5 C6 118.7(8) . .
C1 C6 S1 128.0(8) . .
C1 C6 C5 121.8(9) . .
C5 C6 S1 110.2(7) . .
S2 C7 S1 116.3(5) . .
N1 C7 S1 113.5(7) . .
N1 C7 S2 130.1(7) . .
S3 C8 S4 115.9(5) . .
N2 C8 S3 130.7(7) . .
N2 C8 S4 113.4(6) . .
C10 C9 S4 128.2(8) . .
C10 C9 C14 121.4(9) . .
C14 C9 S4 110.4(6) . .
C11 C10 C9 117.7(9) . .
C10 C11 C12 121.4(9) . .
C13 C12 C11 120.5(9) . .
C12 C13 C14 118.4(9) . .
C9 C14 N2 113.6(7) . .
C13 C14 N2 125.9(8) . .
C13 C14 C9 120.5(8) . .

loop_
_geom_bond_atom_site_label_1
_geom_bond_atom_site_label_2
_geom_bond_distance
_geom_bond_site_symmetry_2
Pd1 Pd1 2.7594(15) 2_666
Pd1 S2 2.300(3) 2_666
Pd1 S3 2.296(2) 2_666
Pd1 N1 2.083(7) .
Pd1 N2 2.088(6) .
S1 C6 1.732(9) .
S1 C7 1.766(9) .
S2 Pd1 2.300(3) 2_666
S2 C7 1.720(9) .
S3 Pd1 2.296(2) 2_666
S3 C8 1.715(9) .
S4 C8 1.765(8) .
S4 C9 1.742(10) .
N1 C5 1.403(10) .
N1 C7 1.327(10) .
N2 C8 1.320(10) .
N2 C14 1.422(10) .
C1 C2 1.357(14) .
C1 C6 1.395(12) .
C2 C3 1.410(15) .
C3 C4 1.367(13) .
C4 C5 1.388(12) .
C5 C6 1.408(12) .
C9 C10 1.390(12) .
C9 C14 1.392(11) .
C10 C11 1.380(14) .
C11 C12 1.401(12) .
C12 C13 1.387(12) .
C13 C14 1.392(12) .
